data_1547617
loop_
_publ_author_name
'Osuka, Atsuhiro'
'Fujimoto, Keisuke'

_publ_section_title
;
 Effective stabilization of a planar phosphorus(III) center embedded in a
 porphyrin-based fused aromatic skeleton
;
_journal_name_full 'Chem. Sci.'
_journal_paper_doi 10.1039/C7SC03882H
_journal_year 2017
_chemical_formula_moiety 'C128 H114 N8 P2 Ni2, 4(C H Cl3)'
_chemical_formula_sum 'C132 H118 Cl12 N8 Ni2 P2'
_chemical_formula_weight 2421.10
_space_group_crystal_system monoclinic
_space_group_IT_number 14
_space_group_name_Hall '-P 2ybc'
_space_group_name_H-M_alt 'P 1 21/c 1'
_symmetry_space_group_name_Hall '-P 2ybc'
_symmetry_space_group_name_H-M 'P 1 21/c 1'
_atom_sites_solution_hydrogens geom
_audit_creation_method SHELXL-2014/7
_audit_update_record
;
2017-09-01 deposited with the CCDC.
2017-10-06 downloaded from the CCDC.
;
_cell_angle_alpha 90
_cell_angle_beta 95.009(3)
_cell_angle_gamma 90
_cell_formula_units_Z 2
_cell_length_a 12.6212(19)
_cell_length_b 16.587(2)
_cell_length_c 27.567(4)
_cell_measurement_reflns_used 5364
_cell_measurement_temperature 93(2)
_cell_measurement_theta_max 68.3
_cell_measurement_theta_min 25.7
_cell_volume 5749.1(14)
_computing_structure_refinement 'SHELXL-2014/7 (Sheldrick, 2014)'
_diffrn_ambient_temperature 93(2)
_diffrn_detector_area_resol_mean 5.8140
_diffrn_measured_fraction_theta_full 0.986
_diffrn_measured_fraction_theta_max 0.985
_diffrn_measurement_device_type 'Rigaku XtaLAB P200'
_diffrn_measurement_method \w
_diffrn_radiation_type CuK\a
_diffrn_radiation_wavelength 1.54187
_diffrn_reflns_av_R_equivalents 0.0306
_diffrn_reflns_av_unetI/netI 0.0253
_diffrn_reflns_Laue_measured_fraction_full 0.986
_diffrn_reflns_Laue_measured_fraction_max 0.985
_diffrn_reflns_limit_h_max 15
_diffrn_reflns_limit_h_min -14
_diffrn_reflns_limit_k_max 19
_diffrn_reflns_limit_k_min -19
_diffrn_reflns_limit_l_max 30
_diffrn_reflns_limit_l_min -33
_diffrn_reflns_number 37277
_diffrn_reflns_point_group_measured_fraction_full 0.986
_diffrn_reflns_point_group_measured_fraction_max 0.985
_diffrn_reflns_theta_full 67.687
_diffrn_reflns_theta_max 68.332
_diffrn_reflns_theta_min 6.670
_exptl_absorpt_coefficient_mu 3.670
_exptl_absorpt_correction_T_max 0.929
_exptl_absorpt_correction_T_min 0.435
_exptl_absorpt_correction_type multi-scan
_exptl_absorpt_process_details 'REQAB (Rigaku, 1998)'
_exptl_crystal_colour red
_exptl_crystal_density_diffrn 1.399
_exptl_crystal_description Prism
_exptl_crystal_F_000 2512
_exptl_crystal_size_max 0.240
_exptl_crystal_size_mid 0.200
_exptl_crystal_size_min 0.020
_refine_diff_density_max 0.983
_refine_diff_density_min -1.436
_refine_diff_density_rms 0.108
_refine_ls_extinction_method none
_refine_ls_goodness_of_fit_ref 1.079
_refine_ls_hydrogen_treatment constr
_refine_ls_matrix_type full
_refine_ls_number_parameters 740
_refine_ls_number_reflns 10386
_refine_ls_number_restraints 144
_refine_ls_restrained_S_all 1.111
_refine_ls_R_factor_all 0.0835
_refine_ls_R_factor_gt 0.0723
_refine_ls_shift/su_max 0.001
_refine_ls_shift/su_mean 0.000
_refine_ls_structure_factor_coef Fsqd
_refine_ls_weighting_details 'w=1/[\s^2^(Fo^2^)+(0.1478P)^2^+6.6858P] where P=(Fo^2^+2Fc^2^)/3'
_refine_ls_weighting_scheme calc
_refine_ls_wR_factor_gt 0.2098
_refine_ls_wR_factor_ref 0.2218
_reflns_Friedel_coverage 0.000
_reflns_number_gt 8519
_reflns_number_total 10386
_reflns_threshold_expression 'I > 2\s(I)'
_cod_data_source_file c7sc03882h2.cif
_cod_data_source_block 0603kf
_cod_depositor_comments
;

2019-08-14
Z value and formula fixed to values more according to usual
chemical conventions.                 miguel
;
_cod_original_formula_sum 'C66 H59 Cl6 N4 Ni P'
_cod_original_formula_weight 1210.55
_cod_original_formula_moiety 'C64 H57 N4 P Ni, 2(C H Cl3)'
_cod_original_formula_units_Z 4
_cod_database_code 1547617
_shelx_shelxl_version_number 2014/7
_shelx_space_group_comment
;
The symmetry employed for this shelxl refinement is uniquely defined
by the following loop, which should always be used as a source of
symmetry information in preference to the above space-group names.
They are only intended as comments.
;
_shelx_estimated_absorpt_t_min 0.473
_shelx_estimated_absorpt_t_max 0.930

loop_
_space_group_symop_operation_xyz
'x, y, z'
'-x, y+1/2, -z+1/2'
'-x, -y, -z'
'x, -y-1/2, z-1/2'

loop_
_atom_site_label
_atom_site_type_symbol
_atom_site_fract_x
_atom_site_fract_y
_atom_site_fract_z
_atom_site_U_iso_or_equiv
_atom_site_adp_type
_atom_site_occupancy
_atom_site_site_symmetry_order
_atom_site_calc_flag
_atom_site_refinement_flags_posn
_atom_site_refinement_flags_adp
_atom_site_refinement_flags_occupancy
_atom_site_disorder_assembly
_atom_site_disorder_group
Ni1 Ni 0.55219(4) 0.53929(3) 0.38924(2) 0.01875(18) Uani 1 1 d . . . . .
P1 P 0.30815(6) 0.47279(5) 0.52235(3) 0.0242(2) Uani 1 1 d . . . . .
N1 N 0.4782(2) 0.44177(15) 0.40626(9) 0.0193(5) Uani 1 1 d . . . . .
N2 N 0.6427(2) 0.47574(15) 0.35124(9) 0.0182(5) Uani 1 1 d . . . . .
N3 N 0.6194(2) 0.63704(15) 0.36892(9) 0.0204(5) Uani 1 1 d . . . . .
N4 N 0.4548(2) 0.60317(16) 0.42455(10) 0.0234(6) Uani 1 1 d . . . . .
C1 C 0.4078(2) 0.43377(19) 0.44110(11) 0.0200(6) Uani 1 1 d . . . . .
C2 C 0.3635(2) 0.35395(19) 0.44087(12) 0.0218(6) Uani 1 1 d . . . . .
C3 C 0.4100(2) 0.31281(19) 0.40583(12) 0.0231(7) Uani 1 1 d . . . . .
H1 H 0.3967 0.2583 0.3966 0.028 Uiso 1 1 calc R U . . .
C4 C 0.4821(2) 0.36618(18) 0.38542(12) 0.0215(6) Uani 1 1 d . . . . .
C5 C 0.5527(2) 0.34380(18) 0.35180(11) 0.0197(6) Uani 1 1 d . . . . .
C6 C 0.6301(2) 0.39568(18) 0.33786(11) 0.0195(6) Uani 1 1 d . . . . .
C7 C 0.7124(2) 0.37162(19) 0.30816(12) 0.0229(7) Uani 1 1 d . . . . .
H2 H 0.7205 0.3199 0.2942 0.028 Uiso 1 1 calc R U . . .
C8 C 0.7760(2) 0.43592(19) 0.30366(11) 0.0215(6) Uani 1 1 d . . . . .
H3 H 0.8380 0.4379 0.2865 0.026 Uiso 1 1 calc R U . . .
C9 C 0.7320(2) 0.50120(18) 0.32996(11) 0.0181(6) Uani 1 1 d . . . . .
C10 C 0.7704(2) 0.57982(18) 0.32964(11) 0.0193(6) Uani 1 1 d . . . . .
C11 C 0.7143(2) 0.64376(18) 0.34763(11) 0.0206(6) Uani 1 1 d . . . . .
C12 C 0.7432(3) 0.72735(19) 0.34305(12) 0.0255(7) Uani 1 1 d . . . . .
H4 H 0.8066 0.7478 0.3314 0.031 Uiso 1 1 calc R U . . .
C13 C 0.6623(3) 0.77080(19) 0.35850(13) 0.0279(7) Uani 1 1 d . . . . .
H5 H 0.6570 0.8279 0.3584 0.033 Uiso 1 1 calc R U . . .
C14 C 0.5863(3) 0.71603(19) 0.37505(12) 0.0245(7) Uani 1 1 d . . . . .
C15 C 0.4949(3) 0.73941(19) 0.39607(12) 0.0263(7) Uani 1 1 d . . . . .
C16 C 0.4360(3) 0.6857(2) 0.42080(12) 0.0267(7) Uani 1 1 d . . . . .
C17 C 0.3525(3) 0.7077(2) 0.44967(13) 0.0316(8) Uani 1 1 d . . . . .
H6 H 0.3232 0.7601 0.4522 0.038 Uiso 1 1 calc R U . . .
C18 C 0.3222(3) 0.6406(2) 0.47302(13) 0.0286(7) Uani 1 1 d . . . . .
C19 C 0.3877(2) 0.5762(2) 0.45692(11) 0.0234(7) Uani 1 1 d . . . . .
C20 C 0.3717(2) 0.4959(2) 0.46897(11) 0.0216(6) Uani 1 1 d . . . . .
C21 C 0.2800(2) 0.3277(2) 0.47121(12) 0.0241(7) Uani 1 1 d . . . . .
C22 C 0.2449(2) 0.3765(2) 0.50832(12) 0.0266(7) Uani 1 1 d . . . . .
C23 C 0.1721(3) 0.3442(3) 0.53880(13) 0.0354(8) Uani 1 1 d . . . . .
H7 H 0.1517 0.3755 0.5653 0.043 Uiso 1 1 calc R U . . .
C24 C 0.1297(3) 0.2686(3) 0.53120(14) 0.0393(9) Uani 1 1 d . . . . .
H8 H 0.0801 0.2484 0.5522 0.047 Uiso 1 1 calc R U . . .
C25 C 0.1593(3) 0.2215(2) 0.49272(14) 0.0350(8) Uani 1 1 d . . . . .
H9 H 0.1288 0.1698 0.4867 0.042 Uiso 1 1 calc R U . . .
C26 C 0.2339(3) 0.2514(2) 0.46346(13) 0.0288(7) Uani 1 1 d . . . . .
H10 H 0.2545 0.2193 0.4373 0.035 Uiso 1 1 calc R U . . .
C27 C 0.2354(3) 0.6292(2) 0.50440(12) 0.0296(8) Uani 1 1 d . . . . .
C28 C 0.2139(3) 0.5546(2) 0.52538(12) 0.0303(8) Uani 1 1 d . . . . .
C29 C 0.1290(3) 0.5489(3) 0.55488(15) 0.0450(10) Uani 1 1 d . . . . .
H11 H 0.1151 0.4988 0.5699 0.054 Uiso 1 1 calc R U . . .
C30 C 0.0654(4) 0.6145(3) 0.56251(16) 0.0542(13) Uani 1 1 d . . . . .
H12 H 0.0074 0.6091 0.5821 0.065 Uiso 1 1 calc R U . . .
C31 C 0.0859(3) 0.6879(3) 0.54176(14) 0.0438(10) Uani 1 1 d . . . . .
H13 H 0.0423 0.7333 0.5471 0.053 Uiso 1 1 calc R U . . .
C32 C 0.1699(3) 0.6951(3) 0.51331(13) 0.0360(9) Uani 1 1 d . . . . .
H14 H 0.1839 0.7460 0.4994 0.043 Uiso 1 1 calc R U . . .
C33 C 0.5448(2) 0.26064(18) 0.33019(12) 0.0208(6) Uani 1 1 d . . . . .
C34 C 0.6076(3) 0.1977(2) 0.34956(13) 0.0306(8) Uani 1 1 d . . . . .
C35 C 0.6002(3) 0.1224(2) 0.32664(14) 0.0344(8) Uani 1 1 d . . . . .
H15 H 0.6443 0.0796 0.3394 0.041 Uiso 1 1 calc R U . . .
C36 C 0.5303(3) 0.1085(2) 0.28596(13) 0.0287(7) Uani 1 1 d . . . . .
C37 C 0.4685(3) 0.1713(2) 0.26772(13) 0.0274(7) Uani 1 1 d . . . . .
H16 H 0.4206 0.1627 0.2397 0.033 Uiso 1 1 calc R U . . .
C38 C 0.4739(3) 0.24761(19) 0.28911(12) 0.0248(7) Uani 1 1 d . . . . .
C39 C 0.6833(4) 0.2099(3) 0.39413(17) 0.0518(12) Uani 1 1 d . . . . .
H17 H 0.7206 0.1592 0.4024 0.078 Uiso 1 1 calc R U . . .
H18 H 0.7352 0.2516 0.3877 0.078 Uiso 1 1 calc R U . . .
H19 H 0.6435 0.2267 0.4214 0.078 Uiso 1 1 calc R U . . .
C40 C 0.5220(3) 0.0262(2) 0.26183(15) 0.0372(9) Uani 1 1 d . . . . .
H20 H 0.5715 -0.0111 0.2796 0.056 Uiso 1 1 calc R U . . .
H21 H 0.4492 0.0059 0.2623 0.056 Uiso 1 1 calc R U . . .
H22 H 0.5399 0.0309 0.2281 0.056 Uiso 1 1 calc R U . . .
C41 C 0.4061(3) 0.3156(2) 0.26778(17) 0.0460(11) Uani 1 1 d . . . . .
H23 H 0.4202 0.3643 0.2874 0.069 Uiso 1 1 calc R U . . .
H24 H 0.4230 0.3257 0.2343 0.069 Uiso 1 1 calc R U . . .
H25 H 0.3308 0.3010 0.2678 0.069 Uiso 1 1 calc R U . . .
C42 C 0.8693(2) 0.59518(18) 0.30501(12) 0.0208(6) Uani 1 1 d . . . . .
C43 C 0.9647(3) 0.56109(19) 0.32304(12) 0.0237(7) Uani 1 1 d . . . . .
H26 H 0.9677 0.5309 0.3524 0.028 Uiso 1 1 calc R U . . .
C44 C 1.0569(3) 0.5701(2) 0.29882(14) 0.0289(7) Uani 1 1 d . . . . .
C45 C 1.0494(3) 0.6162(2) 0.25619(13) 0.0290(7) Uani 1 1 d . . . . .
H27 H 1.1113 0.6233 0.2394 0.035 Uiso 1 1 calc R U . . .
C46 C 0.9550(3) 0.65186(19) 0.23745(12) 0.0258(7) Uani 1 1 d . . . . .
C47 C 0.8651(3) 0.64054(18) 0.26202(12) 0.0231(7) Uani 1 1 d . . . . .
H28 H 0.7995 0.6639 0.2495 0.028 Uiso 1 1 calc R U . . .
C48 C 1.1624(3) 0.5291(2) 0.31553(18) 0.0439(10) Uani 1 1 d . . . . .
C49 C 1.1566(4) 0.4782(4) 0.3599(2) 0.0678(16) Uani 1 1 d . . . . .
H29 H 1.0992 0.4386 0.3540 0.102 Uiso 1 1 calc R U . . .
H30 H 1.2243 0.4501 0.3672 0.102 Uiso 1 1 calc R U . . .
H31 H 1.1423 0.5125 0.3875 0.102 Uiso 1 1 calc R U . . .
C50 C 1.1916(4) 0.4716(3) 0.2736(2) 0.0589(13) Uani 1 1 d . . . . .
H32 H 1.1962 0.5030 0.2437 0.088 Uiso 1 1 calc R U . . .
H33 H 1.2603 0.4458 0.2828 0.088 Uiso 1 1 calc R U . . .
H34 H 1.1365 0.4302 0.2680 0.088 Uiso 1 1 calc R U . . .
C51 C 1.2504(3) 0.5914(3) 0.3230(2) 0.0604(14) Uani 1 1 d . . . . .
H35 H 1.2524 0.6238 0.2933 0.091 Uiso 1 1 calc R U . . .
H36 H 1.2367 0.6265 0.3503 0.091 Uiso 1 1 calc R U . . .
H37 H 1.3188 0.5640 0.3300 0.091 Uiso 1 1 calc R U . . .
C52 C 0.9531(3) 0.7032(2) 0.19047(14) 0.0379(9) Uani 1 1 d . . . . .
C53 C 0.9760(5) 0.6492(4) 0.14782(18) 0.0663(15) Uani 1 1 d . . . . .
H38 H 0.9223 0.6066 0.1438 0.100 Uiso 1 1 calc R U . . .
H39 H 0.9740 0.6815 0.1180 0.100 Uiso 1 1 calc R U . . .
H40 H 1.0466 0.6249 0.1542 0.100 Uiso 1 1 calc R U . . .
C54 C 1.0344(4) 0.7706(3) 0.1983(2) 0.0630(15) Uani 1 1 d . . . . .
H41 H 1.0173 0.8040 0.2258 0.094 Uiso 1 1 calc R U . . .
H42 H 1.1055 0.7473 0.2051 0.094 Uiso 1 1 calc R U . . .
H43 H 1.0329 0.8039 0.1688 0.094 Uiso 1 1 calc R U . . .
C55 C 0.8444(3) 0.7418(3) 0.17707(15) 0.0409(9) Uani 1 1 d . . . . .
H44 H 0.7904 0.6995 0.1718 0.061 Uiso 1 1 calc R U . . .
H45 H 0.8262 0.7771 0.2036 0.061 Uiso 1 1 calc R U . . .
H46 H 0.8469 0.7734 0.1472 0.061 Uiso 1 1 calc R U . . .
C56 C 0.4635(3) 0.8266(2) 0.39409(13) 0.0279(7) Uani 1 1 d . . . . .
C57 C 0.4993(3) 0.8797(2) 0.43096(15) 0.0408(9) Uani 1 1 d . . . . .
C58 C 0.4680(4) 0.9603(2) 0.42748(16) 0.0449(10) Uani 1 1 d . . . . .
H47 H 0.4942 0.9969 0.4522 0.054 Uiso 1 1 calc R U . . .
C59 C 0.4002(3) 0.9885(2) 0.38921(15) 0.0358(8) Uani 1 1 d . . . . .
C60 C 0.3656(3) 0.9349(2) 0.35290(14) 0.0331(8) Uani 1 1 d . . . . .
H48 H 0.3199 0.9536 0.3260 0.040 Uiso 1 1 calc R U . . .
C61 C 0.3962(3) 0.8539(2) 0.35470(13) 0.0292(7) Uani 1 1 d . . . . .
C62 C 0.5709(5) 0.8508(3) 0.47369(18) 0.0657(16) Uani 1 1 d . . . . .
H49 H 0.5882 0.8958 0.4960 0.098 Uiso 1 1 calc R U . . .
H50 H 0.5348 0.8084 0.4908 0.098 Uiso 1 1 calc R U . . .
H51 H 0.6365 0.8291 0.4622 0.098 Uiso 1 1 calc R U . . .
C63 C 0.3646(4) 1.0755(2) 0.38719(18) 0.0497(11) Uani 1 1 d . . . . .
H52 H 0.3969 1.1043 0.4158 0.075 Uiso 1 1 calc R U . . .
H53 H 0.3868 1.1008 0.3576 0.075 Uiso 1 1 calc R U . . .
H54 H 0.2869 1.0780 0.3869 0.075 Uiso 1 1 calc R U . . .
C64 C 0.3563(4) 0.7984(3) 0.31424(16) 0.0479(11) Uani 1 1 d . . . . .
H55 H 0.3105 0.8285 0.2901 0.072 Uiso 1 1 calc R U . . .
H56 H 0.4168 0.7760 0.2987 0.072 Uiso 1 1 calc R U . . .
H57 H 0.3156 0.7545 0.3274 0.072 Uiso 1 1 calc R U . . .
Cl4 Cl 0.0734(2) 0.58531(17) 0.03996(11) 0.1345(9) Uani 1 1 d D U . . .
Cl5 Cl 0.2562(4) 0.5341(4) -0.0035(3) 0.293(3) Uani 1 1 d D U . . .
Cl6 Cl 0.2017(4) 0.4653(3) 0.0853(3) 0.260(3) Uani 1 1 d D U . . .
C66 C 0.1499(7) 0.5131(8) 0.0353(5) 0.176(5) Uani 1 1 d D U . . .
H58 H 0.1052 0.4714 0.0171 0.212 Uiso 1 1 calc R U . . .
C65 C 0.8907(8) 0.3594(5) 0.1368(3) 0.040(2) Uani 0.460(10) 1 d D U P A 1
H60 H 0.8125 0.3592 0.1269 0.048 Uiso 0.460(10) 1 calc R U P A 1
Cl1 Cl 0.9498(3) 0.2643(2) 0.14721(14) 0.0512(12) Uani 0.460(10) 1 d D U P A 1
Cl2 Cl 0.9362(3) 0.4324(3) 0.18244(16) 0.0601(13) Uani 0.460(10) 1 d D U P A 1
Cl3 Cl 0.9807(19) 0.4053(8) 0.0898(5) 0.267(8) Uani 0.460(10) 1 d D U P A 1
C67 C 0.917(3) 0.3623(12) 0.1355(6) 0.206(11) Uani 0.540(10) 1 d D U P A 2
H61 H 0.8391 0.3599 0.1404 0.247 Uiso 0.540(10) 1 calc R U P A 2
Cl7 Cl 0.9436(8) 0.2667(6) 0.1466(4) 0.173(4) Uani 0.540(10) 1 d D U P A 2
Cl8 Cl 0.9516(12) 0.4263(7) 0.1799(4) 0.220(6) Uani 0.540(10) 1 d D U P A 2
Cl9 Cl 0.9032(2) 0.38912(16) 0.07704(10) 0.0625(12) Uani 0.540(10) 1 d D U P A 2

loop_
_atom_site_aniso_label
_atom_site_aniso_U_11
_atom_site_aniso_U_22
_atom_site_aniso_U_33
_atom_site_aniso_U_23
_atom_site_aniso_U_13
_atom_site_aniso_U_12
Ni1 0.0234(3) 0.0109(3) 0.0227(3) -0.00119(19) 0.0065(2) 0.00525(19)
P1 0.0223(4) 0.0321(5) 0.0186(4) 0.0006(3) 0.0037(3) 0.0073(3)
N1 0.0216(12) 0.0160(12) 0.0206(12) -0.0022(10) 0.0041(10) 0.0060(10)
N2 0.0220(12) 0.0119(12) 0.0210(13) 0.0007(10) 0.0034(10) 0.0023(10)
N3 0.0251(13) 0.0130(12) 0.0234(13) -0.0004(10) 0.0036(10) 0.0058(10)
N4 0.0283(13) 0.0137(13) 0.0284(14) 0.0006(10) 0.0043(11) 0.0073(10)
C1 0.0196(14) 0.0207(15) 0.0197(15) 0.0016(12) 0.0019(11) 0.0058(12)
C2 0.0220(14) 0.0179(15) 0.0256(16) 0.0055(12) 0.0024(12) 0.0049(12)
C3 0.0261(15) 0.0155(15) 0.0285(16) 0.0012(12) 0.0060(13) 0.0012(12)
C4 0.0233(14) 0.0146(14) 0.0268(16) -0.0011(12) 0.0029(12) 0.0041(12)
C5 0.0242(14) 0.0133(14) 0.0221(15) -0.0022(12) 0.0045(12) 0.0024(11)
C6 0.0231(14) 0.0143(14) 0.0215(15) -0.0038(11) 0.0033(12) 0.0029(11)
C7 0.0265(15) 0.0159(15) 0.0271(16) -0.0073(12) 0.0058(13) 0.0038(12)
C8 0.0217(14) 0.0195(15) 0.0242(15) -0.0037(12) 0.0062(12) 0.0043(12)
C9 0.0212(14) 0.0149(14) 0.0184(14) 0.0003(11) 0.0015(11) 0.0032(11)
C10 0.0212(14) 0.0167(15) 0.0197(14) 0.0013(11) 0.0010(12) 0.0025(11)
C11 0.0256(15) 0.0143(15) 0.0217(15) 0.0008(12) 0.0006(12) 0.0020(12)
C12 0.0315(16) 0.0145(15) 0.0302(17) 0.0015(13) 0.0013(13) -0.0014(12)
C13 0.0362(18) 0.0117(14) 0.0351(18) -0.0002(13) -0.0007(14) 0.0031(13)
C14 0.0315(16) 0.0154(15) 0.0265(16) -0.0011(12) 0.0010(13) 0.0074(13)
C15 0.0331(17) 0.0151(16) 0.0305(17) -0.0022(13) 0.0014(14) 0.0088(13)
C16 0.0323(17) 0.0183(16) 0.0297(17) -0.0028(13) 0.0037(14) 0.0131(13)
C17 0.0373(18) 0.0220(17) 0.0362(19) -0.0052(14) 0.0080(15) 0.0158(14)
C18 0.0310(17) 0.0281(18) 0.0273(17) -0.0037(14) 0.0053(14) 0.0127(14)
C19 0.0237(15) 0.0245(17) 0.0226(16) -0.0026(13) 0.0042(12) 0.0101(13)
C20 0.0192(14) 0.0251(16) 0.0206(15) 0.0006(13) 0.0024(12) 0.0069(12)
C21 0.0204(14) 0.0271(17) 0.0248(16) 0.0079(13) 0.0010(12) 0.0052(12)
C22 0.0225(15) 0.0370(19) 0.0197(15) 0.0040(14) -0.0015(12) 0.0041(14)
C23 0.0272(17) 0.055(2) 0.0244(17) -0.0008(16) 0.0056(14) -0.0045(16)
C24 0.0316(18) 0.058(3) 0.0291(18) 0.0077(18) 0.0061(15) -0.0095(18)
C25 0.0291(17) 0.037(2) 0.040(2) 0.0101(16) 0.0038(15) -0.0046(15)
C26 0.0254(16) 0.0309(18) 0.0305(18) 0.0064(14) 0.0044(14) 0.0032(14)
C27 0.0281(16) 0.039(2) 0.0214(16) -0.0050(14) 0.0029(13) 0.0157(15)
C28 0.0286(17) 0.045(2) 0.0180(15) -0.0005(14) 0.0040(13) 0.0149(15)
C29 0.041(2) 0.063(3) 0.033(2) 0.0116(19) 0.0171(17) 0.020(2)
C30 0.045(2) 0.080(3) 0.040(2) 0.007(2) 0.0211(19) 0.030(2)
C31 0.038(2) 0.066(3) 0.0277(19) -0.0071(19) 0.0049(16) 0.029(2)
C32 0.0347(18) 0.046(2) 0.0268(18) -0.0082(16) 0.0023(15) 0.0202(17)
C33 0.0228(14) 0.0138(14) 0.0269(16) -0.0025(12) 0.0080(12) -0.0011(11)
C34 0.0378(18) 0.0206(17) 0.0327(18) -0.0054(14) -0.0002(15) 0.0050(14)
C35 0.044(2) 0.0167(16) 0.042(2) -0.0041(15) -0.0003(16) 0.0083(14)
C36 0.0341(17) 0.0188(16) 0.0349(18) -0.0047(14) 0.0121(15) -0.0038(13)
C37 0.0313(16) 0.0201(16) 0.0308(17) -0.0030(13) 0.0033(14) -0.0060(13)
C38 0.0259(15) 0.0171(15) 0.0316(17) -0.0017(13) 0.0037(13) -0.0028(12)
C39 0.069(3) 0.029(2) 0.052(3) -0.0090(18) -0.023(2) 0.018(2)
C40 0.047(2) 0.0205(18) 0.045(2) -0.0096(16) 0.0104(18) -0.0031(15)
C41 0.052(2) 0.0234(19) 0.058(3) -0.0033(18) -0.024(2) 0.0066(17)
C42 0.0214(14) 0.0146(14) 0.0264(16) -0.0017(12) 0.0012(12) -0.0009(11)
C43 0.0250(15) 0.0167(15) 0.0287(17) 0.0025(13) -0.0018(13) -0.0011(12)
C44 0.0220(15) 0.0204(16) 0.044(2) 0.0003(14) -0.0005(14) -0.0033(13)
C45 0.0266(16) 0.0224(17) 0.0389(19) -0.0006(14) 0.0080(14) -0.0058(13)
C46 0.0301(16) 0.0175(15) 0.0302(17) 0.0011(13) 0.0050(14) -0.0035(13)
C47 0.0257(15) 0.0160(15) 0.0271(16) 0.0036(12) -0.0004(13) -0.0004(12)
C48 0.0228(17) 0.035(2) 0.073(3) 0.012(2) -0.0029(18) 0.0017(15)
C49 0.040(2) 0.070(3) 0.091(4) 0.035(3) -0.009(2) 0.013(2)
C50 0.042(2) 0.044(3) 0.092(4) 0.002(2) 0.009(2) 0.011(2)
C51 0.030(2) 0.065(3) 0.083(4) 0.008(3) -0.012(2) -0.010(2)
C52 0.043(2) 0.036(2) 0.037(2) 0.0126(16) 0.0125(17) -0.0051(17)
C53 0.088(4) 0.075(4) 0.039(2) 0.009(2) 0.022(3) 0.018(3)
C54 0.045(2) 0.059(3) 0.082(4) 0.039(3) -0.009(2) -0.023(2)
C55 0.048(2) 0.039(2) 0.034(2) 0.0129(17) -0.0044(17) -0.0110(18)
C56 0.0330(17) 0.0158(16) 0.0352(18) -0.0007(13) 0.0048(14) 0.0090(13)
C57 0.054(2) 0.0248(19) 0.042(2) -0.0065(16) -0.0036(18) 0.0179(17)
C58 0.064(3) 0.0221(19) 0.048(2) -0.0124(17) 0.000(2) 0.0128(18)
C59 0.045(2) 0.0187(17) 0.046(2) 0.0063(15) 0.0157(17) 0.0128(15)
C60 0.0366(18) 0.0279(18) 0.0363(19) 0.0083(15) 0.0116(15) 0.0142(15)
C61 0.0333(17) 0.0217(17) 0.0332(18) 0.0043(14) 0.0071(14) 0.0082(14)
C62 0.094(4) 0.042(3) 0.055(3) -0.021(2) -0.029(3) 0.034(3)
C63 0.071(3) 0.021(2) 0.059(3) 0.0053(18) 0.016(2) 0.0180(19)
C64 0.059(3) 0.037(2) 0.045(2) -0.0035(18) -0.010(2) 0.0142(19)
Cl4 0.1118(16) 0.135(2) 0.159(2) -0.0361(18) 0.0211(15) 0.0112(15)
Cl5 0.152(3) 0.360(8) 0.370(8) -0.156(6) 0.048(4) 0.060(4)
Cl6 0.183(4) 0.159(4) 0.417(8) -0.011(4) -0.087(5) 0.015(3)
C66 0.095(6) 0.159(9) 0.262(12) -0.013(9) -0.058(7) 0.000(6)
C65 0.037(4) 0.041(5) 0.043(5) 0.011(4) 0.008(4) 0.012(4)
Cl1 0.0435(19) 0.041(2) 0.070(2) 0.0256(16) 0.0112(15) 0.0144(15)
Cl2 0.060(2) 0.063(2) 0.056(2) 0.0001(17) 0.0011(14) -0.0129(16)
Cl3 0.36(2) 0.255(12) 0.201(10) 0.049(9) 0.116(12) 0.076(13)
C67 0.237(17) 0.195(16) 0.187(16) 0.019(14) 0.022(14) -0.007(14)
Cl7 0.134(7) 0.139(7) 0.253(11) 0.041(7) 0.052(7) 0.010(6)
Cl8 0.319(14) 0.176(9) 0.162(8) -0.014(7) -0.001(8) -0.100(9)
Cl9 0.079(2) 0.0524(17) 0.0565(16) 0.0109(10) 0.0064(12) -0.0085(12)

loop_
_atom_type_symbol
_atom_type_description
_atom_type_scat_dispersion_real
_atom_type_scat_dispersion_imag
_atom_type_scat_source
C C 0.0181 0.0091 'International Tables Vol C Tables 4.2.6.8 and 6.1.1.4'
H H 0.0000 0.0000 'International Tables Vol C Tables 4.2.6.8 and 6.1.1.4'
N N 0.0311 0.0180 'International Tables Vol C Tables 4.2.6.8 and 6.1.1.4'
P P 0.2955 0.4335 'International Tables Vol C Tables 4.2.6.8 and 6.1.1.4'
Ni Ni -3.0029 0.5091 'International Tables Vol C Tables 4.2.6.8 and 6.1.1.4'
Cl Cl 0.3639 0.7018 'International Tables Vol C Tables 4.2.6.8 and 6.1.1.4'

loop_
_geom_angle_atom_site_label_1
_geom_angle_atom_site_label_2
_geom_angle_atom_site_label_3
_geom_angle
N2 Ni1 N3 90.29(11)
N2 Ni1 N1 89.78(10)
N3 Ni1 N1 176.50(11)
N2 Ni1 N4 176.81(11)
N3 Ni1 N4 90.05(11)
N1 Ni1 N4 89.70(11)
C20 P1 C28 102.80(16)
C20 P1 C22 103.63(16)
C28 P1 C22 113.05(17)
C1 N1 C4 104.6(3)
C1 N1 Ni1 127.1(2)
C4 N1 Ni1 128.3(2)
C9 N2 C6 105.0(2)
C9 N2 Ni1 127.4(2)
C6 N2 Ni1 127.5(2)
C11 N3 C14 104.9(3)
C11 N3 Ni1 127.4(2)
C14 N3 Ni1 127.6(2)
C19 N4 C16 105.1(3)
C19 N4 Ni1 127.3(2)
C16 N4 Ni1 127.5(2)
N1 C1 C20 125.5(3)
N1 C1 C2 111.2(3)
C20 C1 C2 122.8(3)
C3 C2 C1 105.9(3)
C3 C2 C21 129.2(3)
C1 C2 C21 124.7(3)
C2 C3 C4 107.5(3)
C2 C3 H1 126.3
C4 C3 H1 126.3
N1 C4 C5 124.5(3)
N1 C4 C3 110.7(3)
C5 C4 C3 124.6(3)
C6 C5 C4 121.9(3)
C6 C5 C33 119.0(3)
C4 C5 C33 119.0(3)
C5 C6 N2 126.3(3)
C5 C6 C7 123.4(3)
N2 C6 C7 110.3(3)
C8 C7 C6 107.4(3)
C8 C7 H2 126.3
C6 C7 H2 126.3
C7 C8 C9 106.8(3)
C7 C8 H3 126.6
C9 C8 H3 126.6
N2 C9 C10 125.9(3)
N2 C9 C8 110.4(3)
C10 C9 C8 123.4(3)
C11 C10 C9 121.6(3)
C11 C10 C42 120.2(3)
C9 C10 C42 117.9(3)
N3 C11 C10 125.2(3)
N3 C11 C12 110.4(3)
C10 C11 C12 124.2(3)
C13 C12 C11 106.4(3)
C13 C12 H4 126.8
C11 C12 H4 126.8
C12 C13 C14 108.0(3)
C12 C13 H5 126.0
C14 C13 H5 126.0
C15 C14 N3 125.7(3)
C15 C14 C13 124.2(3)
N3 C14 C13 110.1(3)
C16 C15 C14 121.9(3)
C16 C15 C56 119.3(3)
C14 C15 C56 118.7(3)
C15 C16 N4 125.3(3)
C15 C16 C17 124.6(3)
N4 C16 C17 109.9(3)
C18 C17 C16 108.0(3)
C18 C17 H6 126.0
C16 C17 H6 126.0
C17 C18 C19 105.5(3)
C17 C18 C27 129.9(3)
C19 C18 C27 124.3(3)
N4 C19 C20 125.7(3)
N4 C19 C18 111.4(3)
C20 C19 C18 122.4(3)
C1 C20 C19 121.2(3)
C1 C20 P1 119.5(2)
C19 C20 P1 119.3(2)
C26 C21 C22 118.6(3)
C26 C21 C2 119.4(3)
C22 C21 C2 122.0(3)
C23 C22 C21 118.6(3)
C23 C22 P1 120.5(3)
C21 C22 P1 120.2(3)
C24 C23 C22 121.6(4)
C24 C23 H7 119.2
C22 C23 H7 119.2
C23 C24 C25 120.1(3)
C23 C24 H8 120.0
C25 C24 H8 120.0
C26 C25 C24 119.0(4)
C26 C25 H9 120.5
C24 C25 H9 120.5
C25 C26 C21 121.9(3)
C25 C26 H10 119.0
C21 C26 H10 119.0
C28 C27 C32 118.5(3)
C28 C27 C18 122.6(3)
C32 C27 C18 118.9(4)
C27 C28 C29 118.9(3)
C27 C28 P1 119.4(3)
C29 C28 P1 120.9(3)
C30 C29 C28 121.2(4)
C30 C29 H11 119.4
C28 C29 H11 119.4
C31 C30 C29 120.1(4)
C31 C30 H12 120.0
C29 C30 H12 120.0
C32 C31 C30 119.6(4)
C32 C31 H13 120.2
C30 C31 H13 120.2
C31 C32 C27 121.7(4)
C31 C32 H14 119.1
C27 C32 H14 119.1
C34 C33 C38 119.9(3)
C34 C33 C5 121.5(3)
C38 C33 C5 118.6(3)
C33 C34 C35 118.9(3)
C33 C34 C39 120.9(3)
C35 C34 C39 120.2(3)
C36 C35 C34 121.9(3)
C36 C35 H15 119.1
C34 C35 H15 119.1
C37 C36 C35 118.2(3)
C37 C36 C40 120.5(3)
C35 C36 C40 121.3(3)
C36 C37 C38 122.0(3)
C36 C37 H16 119.0
C38 C37 H16 119.0
C37 C38 C33 119.2(3)
C37 C38 C41 120.6(3)
C33 C38 C41 120.2(3)
C34 C39 H17 109.5
C34 C39 H18 109.5
H17 C39 H18 109.5
C34 C39 H19 109.5
H17 C39 H19 109.5
H18 C39 H19 109.5
C36 C40 H20 109.5
C36 C40 H21 109.5
H20 C40 H21 109.5
C36 C40 H22 109.5
H20 C40 H22 109.5
H21 C40 H22 109.5
C38 C41 H23 109.5
C38 C41 H24 109.5
H23 C41 H24 109.5
C38 C41 H25 109.5
H23 C41 H25 109.5
H24 C41 H25 109.5
C43 C42 C47 119.4(3)
C43 C42 C10 120.2(3)
C47 C42 C10 120.3(3)
C42 C43 C44 121.3(3)
C42 C43 H26 119.4
C44 C43 H26 119.4
C45 C44 C43 117.5(3)
C45 C44 C48 119.3(3)
C43 C44 C48 123.1(3)
C46 C45 C44 122.6(3)
C46 C45 H27 118.7
C44 C45 H27 118.7
C47 C46 C45 118.3(3)
C47 C46 C52 122.0(3)
C45 C46 C52 119.7(3)
C46 C47 C42 121.0(3)
C46 C47 H28 119.5
C42 C47 H28 119.5
C49 C48 C51 111.3(4)
C49 C48 C44 113.2(4)
C51 C48 C44 110.1(3)
C49 C48 C50 107.0(4)
C51 C48 C50 107.3(4)
C44 C48 C50 107.6(4)
C48 C49 H29 109.5
C48 C49 H30 109.5
H29 C49 H30 109.5
C48 C49 H31 109.5
H29 C49 H31 109.5
H30 C49 H31 109.5
C48 C50 H32 109.5
C48 C50 H33 109.5
H32 C50 H33 109.5
C48 C50 H34 109.5
H32 C50 H34 109.5
H33 C50 H34 109.5
C48 C51 H35 109.5
C48 C51 H36 109.5
H35 C51 H36 109.5
C48 C51 H37 109.5
H35 C51 H37 109.5
H36 C51 H37 109.5
C54 C52 C53 111.6(4)
C54 C52 C55 107.9(4)
C53 C52 C55 106.6(4)
C54 C52 C46 109.0(3)
C53 C52 C46 109.4(3)
C55 C52 C46 112.4(3)
C52 C53 H38 109.5
C52 C53 H39 109.5
H38 C53 H39 109.5
C52 C53 H40 109.5
H38 C53 H40 109.5
H39 C53 H40 109.5
C52 C54 H41 109.5
C52 C54 H42 109.5
H41 C54 H42 109.5
C52 C54 H43 109.5
H41 C54 H43 109.5
H42 C54 H43 109.5
C52 C55 H44 109.5
C52 C55 H45 109.5
H44 C55 H45 109.5
C52 C55 H46 109.5
H44 C55 H46 109.5
H45 C55 H46 109.5
C57 C56 C61 120.0(3)
C57 C56 C15 121.1(3)
C61 C56 C15 118.9(3)
C56 C57 C58 119.0(4)
C56 C57 C62 120.4(3)
C58 C57 C62 120.6(4)
C59 C58 C57 122.0(4)
C59 C58 H47 119.0
C57 C58 H47 119.0
C60 C59 C58 118.2(3)
C60 C59 C63 120.9(4)
C58 C59 C63 120.9(4)
C59 C60 C61 121.6(3)
C59 C60 H48 119.2
C61 C60 H48 119.2
C56 C61 C60 119.2(3)
C56 C61 C64 121.5(3)
C60 C61 C64 119.3(3)
C57 C62 H49 109.5
C57 C62 H50 109.5
H49 C62 H50 109.5
C57 C62 H51 109.5
H49 C62 H51 109.5
H50 C62 H51 109.5
C59 C63 H52 109.5
C59 C63 H53 109.5
H52 C63 H53 109.5
C59 C63 H54 109.5
H52 C63 H54 109.5
H53 C63 H54 109.5
C61 C64 H55 109.5
C61 C64 H56 109.5
H55 C64 H56 109.5
C61 C64 H57 109.5
H55 C64 H57 109.5
H56 C64 H57 109.5
Cl4 C66 Cl6 119.9(9)
Cl4 C66 Cl5 113.4(7)
Cl6 C66 Cl5 108.6(6)
Cl4 C66 H58 104.4
Cl6 C66 H58 104.4
Cl5 C66 H58 104.4
Cl1 C65 Cl2 112.6(5)
Cl1 C65 Cl3 101.3(6)
Cl2 C65 Cl3 91.9(7)
Cl1 C65 H60 115.9
Cl2 C65 H60 115.9
Cl3 C65 H60 115.9
Cl7 C67 Cl8 116.3(13)
Cl7 C67 Cl9 116.1(13)
Cl8 C67 Cl9 123.0(13)
Cl7 C67 H61 97.2
Cl8 C67 H61 97.2
Cl9 C67 H61 97.2

loop_
_geom_bond_atom_site_label_1
_geom_bond_atom_site_label_2
_geom_bond_distance
Ni1 N2 1.930(3)
Ni1 N3 1.936(3)
Ni1 N1 1.945(3)
Ni1 N4 1.947(3)
P1 C20 1.778(3)
P1 C28 1.812(3)
P1 C22 1.812(4)
N1 C1 1.371(4)
N1 C4 1.382(4)
N2 C9 1.381(4)
N2 C6 1.384(4)
N3 C11 1.384(4)
N3 C14 1.390(4)
N4 C19 1.358(4)
N4 C16 1.391(4)
C1 C20 1.386(4)
C1 C2 1.437(4)
C2 C3 1.357(5)
C2 C21 1.468(4)
C3 C4 1.420(4)
C3 H1 0.9500
C4 C5 1.391(4)
C5 C6 1.382(4)
C5 C33 1.502(4)
C6 C7 1.434(4)
C7 C8 1.347(5)
C7 H2 0.9500
C8 C9 1.441(4)
C8 H3 0.9500
C9 C10 1.392(4)
C10 C11 1.390(4)
C10 C42 1.493(4)
C11 C12 1.442(4)
C12 C13 1.348(5)
C12 H4 0.9500
C13 C14 1.425(5)
C13 H5 0.9500
C14 C15 1.390(5)
C15 C16 1.378(5)
C15 C56 1.499(4)
C16 C17 1.423(5)
C17 C18 1.357(5)
C17 H6 0.9500
C18 C19 1.444(4)
C18 C27 1.466(5)
C19 C20 1.392(5)
C21 C26 1.400(5)
C21 C22 1.407(5)
C22 C23 1.404(5)
C23 C24 1.373(6)
C23 H7 0.9500
C24 C25 1.394(6)
C24 H8 0.9500
C25 C26 1.384(5)
C25 H9 0.9500
C26 H10 0.9500
C27 C28 1.402(5)
C27 C32 1.406(5)
C28 C29 1.404(5)
C29 C30 1.380(6)
C29 H11 0.9500
C30 C31 1.379(7)
C30 H12 0.9500
C31 C32 1.378(6)
C31 H13 0.9500
C32 H14 0.9500
C33 C34 1.390(5)
C33 C38 1.397(5)
C34 C35 1.399(5)
C34 C39 1.502(5)
C35 C36 1.384(5)
C35 H15 0.9500
C36 C37 1.372(5)
C36 C40 1.517(5)
C37 C38 1.395(5)
C37 H16 0.9500
C38 C41 1.504(5)
C39 H17 0.9800
C39 H18 0.9800
C39 H19 0.9800
C40 H20 0.9800
C40 H21 0.9800
C40 H22 0.9800
C41 H23 0.9800
C41 H24 0.9800
C41 H25 0.9800
C42 C43 1.383(4)
C42 C47 1.401(4)
C43 C44 1.399(5)
C43 H26 0.9500
C44 C45 1.398(5)
C44 C48 1.531(5)
C45 C46 1.389(5)
C45 H27 0.9500
C46 C47 1.385(5)
C46 C52 1.548(5)
C47 H28 0.9500
C48 C49 1.492(7)
C48 C51 1.517(6)
C48 C50 1.567(7)
C49 H29 0.9800
C49 H30 0.9800
C49 H31 0.9800
C50 H32 0.9800
C50 H33 0.9800
C50 H34 0.9800
C51 H35 0.9800
C51 H36 0.9800
C51 H37 0.9800
C52 C54 1.521(6)
C52 C53 1.526(7)
C52 C55 1.529(6)
C53 H38 0.9800
C53 H39 0.9800
C53 H40 0.9800
C54 H41 0.9800
C54 H42 0.9800
C54 H43 0.9800
C55 H44 0.9800
C55 H45 0.9800
C55 H46 0.9800
C56 C57 1.391(5)
C56 C61 1.394(5)
C57 C58 1.394(5)
C57 C62 1.500(6)
C58 C59 1.381(6)
C58 H47 0.9500
C59 C60 1.380(6)
C59 C63 1.512(5)
C60 C61 1.398(5)
C60 H48 0.9500
C61 C64 1.498(6)
C62 H49 0.9800
C62 H50 0.9800
C62 H51 0.9800
C63 H52 0.9800
C63 H53 0.9800
C63 H54 0.9800
C64 H55 0.9800
C64 H56 0.9800
C64 H57 0.9800
Cl4 C66 1.551(11)
Cl5 C66 1.821(12)
Cl6 C66 1.673(12)
C66 H58 1.0000
C65 Cl1 1.758(9)
C65 Cl2 1.804(10)
C65 Cl3 1.951(15)
C65 H60 1.0000
C67 Cl7 1.646(18)
C67 Cl8 1.651(18)
C67 Cl9 1.665(18)
C67 H61 1.0000

loop_
_geom_hbond_atom_site_label_D
_geom_hbond_atom_site_label_H
_geom_hbond_atom_site_label_A
_geom_hbond_distance_DH
_geom_hbond_distance_HA
_geom_hbond_distance_DA
_geom_hbond_angle_DHA
_geom_hbond_site_symmetry_A
C66 H58 Cl4 1.00 2.80 3.727(12) 155.0 3_565
C66 H58 Cl4 1.00 2.80 3.727(12) 155.0 3_565
C66 H58 Cl4 1.00 2.80 3.727(12) 155.0 3_565

loop_
_geom_torsion_atom_site_label_1
_geom_torsion_atom_site_label_2
_geom_torsion_atom_site_label_3
_geom_torsion_atom_site_label_4
_geom_torsion
C4 N1 C1 C20 -174.4(3)
Ni1 N1 C1 C20 3.9(4)
C4 N1 C1 C2 -2.5(3)
Ni1 N1 C1 C2 175.9(2)
N1 C1 C2 C3 1.2(3)
C20 C1 C2 C3 173.4(3)
N1 C1 C2 C21 -175.3(3)
C20 C1 C2 C21 -3.1(5)
C1 C2 C3 C4 0.6(3)
C21 C2 C3 C4 176.9(3)
C1 N1 C4 C5 -172.5(3)
Ni1 N1 C4 C5 9.1(4)
C1 N1 C4 C3 2.9(3)
Ni1 N1 C4 C3 -175.4(2)
C2 C3 C4 N1 -2.2(4)
C2 C3 C4 C5 173.2(3)
N1 C4 C5 C6 3.2(5)
C3 C4 C5 C6 -171.6(3)
N1 C4 C5 C33 -177.1(3)
C3 C4 C5 C33 8.1(5)
C4 C5 C6 N2 -5.7(5)
C33 C5 C6 N2 174.6(3)
C4 C5 C6 C7 171.9(3)
C33 C5 C6 C7 -7.8(5)
C9 N2 C6 C5 178.0(3)
Ni1 N2 C6 C5 -4.2(4)
C9 N2 C6 C7 0.1(3)
Ni1 N2 C6 C7 177.9(2)
C5 C6 C7 C8 -177.3(3)
N2 C6 C7 C8 0.7(4)
C6 C7 C8 C9 -1.1(4)
C6 N2 C9 C10 173.9(3)
Ni1 N2 C9 C10 -4.0(4)
C6 N2 C9 C8 -0.8(3)
Ni1 N2 C9 C8 -178.6(2)
C7 C8 C9 N2 1.3(4)
C7 C8 C9 C10 -173.6(3)
N2 C9 C10 C11 -6.3(5)
C8 C9 C10 C11 167.7(3)
N2 C9 C10 C42 179.4(3)
C8 C9 C10 C42 -6.6(4)
C14 N3 C11 C10 -172.1(3)
Ni1 N3 C11 C10 11.2(4)
C14 N3 C11 C12 3.2(3)
Ni1 N3 C11 C12 -173.4(2)
C9 C10 C11 N3 2.6(5)
C42 C10 C11 N3 176.7(3)
C9 C10 C11 C12 -172.2(3)
C42 C10 C11 C12 2.0(5)
N3 C11 C12 C13 -4.0(4)
C10 C11 C12 C13 171.4(3)
C11 C12 C13 C14 3.0(4)
C11 N3 C14 C15 -178.8(3)
Ni1 N3 C14 C15 -2.1(5)
C11 N3 C14 C13 -1.3(3)
Ni1 N3 C14 C13 175.3(2)
C12 C13 C14 C15 176.3(3)
C12 C13 C14 N3 -1.2(4)
N3 C14 C15 C16 11.3(5)
C13 C14 C15 C16 -165.8(3)
N3 C14 C15 C56 -172.2(3)
C13 C14 C15 C56 10.7(5)
C14 C15 C16 N4 -5.1(5)
C56 C15 C16 N4 178.4(3)
C14 C15 C16 C17 169.3(3)
C56 C15 C16 C17 -7.1(5)
C19 N4 C16 C15 172.3(3)
Ni1 N4 C16 C15 -9.8(5)
C19 N4 C16 C17 -2.9(4)
Ni1 N4 C16 C17 175.1(2)
C15 C16 C17 C18 -172.6(3)
N4 C16 C17 C18 2.6(4)
C16 C17 C18 C19 -1.2(4)
C16 C17 C18 C27 -175.5(3)
C16 N4 C19 C20 174.0(3)
Ni1 N4 C19 C20 -3.9(5)
C16 N4 C19 C18 2.1(4)
Ni1 N4 C19 C18 -175.8(2)
C17 C18 C19 N4 -0.6(4)
C27 C18 C19 N4 174.1(3)
C17 C18 C19 C20 -172.8(3)
C27 C18 C19 C20 1.9(5)
N1 C1 C20 C19 13.4(5)
C2 C1 C20 C19 -157.6(3)
N1 C1 C20 P1 -164.1(2)
C2 C1 C20 P1 24.8(4)
N4 C19 C20 C1 -13.5(5)
C18 C19 C20 C1 157.5(3)
N4 C19 C20 P1 164.1(3)
C18 C19 C20 P1 -24.9(4)
C28 P1 C20 C1 -148.3(3)
C22 P1 C20 C1 -30.4(3)
C28 P1 C20 C19 34.0(3)
C22 P1 C20 C19 151.9(2)
C3 C2 C21 C26 -3.6(5)
C1 C2 C21 C26 172.1(3)
C3 C2 C21 C22 175.9(3)
C1 C2 C21 C22 -8.4(5)
C26 C21 C22 C23 5.5(5)
C2 C21 C22 C23 -174.0(3)
C26 C21 C22 P1 175.9(2)
C2 C21 C22 P1 -3.6(4)
C20 P1 C22 C23 -169.7(3)
C28 P1 C22 C23 -59.1(3)
C20 P1 C22 C21 20.1(3)
C28 P1 C22 C21 130.6(3)
C21 C22 C23 C24 -4.3(5)
P1 C22 C23 C24 -174.7(3)
C22 C23 C24 C25 0.6(6)
C23 C24 C25 C26 1.8(6)
C24 C25 C26 C21 -0.4(5)
C22 C21 C26 C25 -3.3(5)
C2 C21 C26 C25 176.2(3)
C17 C18 C27 C28 179.2(4)
C19 C18 C27 C28 5.8(5)
C17 C18 C27 C32 0.2(6)
C19 C18 C27 C32 -173.2(3)
C32 C27 C28 C29 -0.8(5)
C18 C27 C28 C29 -179.8(4)
C32 C27 C28 P1 -170.7(3)
C18 C27 C28 P1 10.3(5)
C20 P1 C28 C27 -26.8(3)
C22 P1 C28 C27 -137.9(3)
C20 P1 C28 C29 163.5(3)
C22 P1 C28 C29 52.4(4)
C27 C28 C29 C30 1.5(6)
P1 C28 C29 C30 171.3(4)
C28 C29 C30 C31 -1.3(7)
C29 C30 C31 C32 0.2(7)
C30 C31 C32 C27 0.5(6)
C28 C27 C32 C31 -0.2(5)
C18 C27 C32 C31 178.8(3)
C6 C5 C33 C34 84.4(4)
C4 C5 C33 C34 -95.3(4)
C6 C5 C33 C38 -94.2(4)
C4 C5 C33 C38 86.0(4)
C38 C33 C34 C35 1.4(5)
C5 C33 C34 C35 -177.2(3)
C38 C33 C34 C39 -179.1(4)
C5 C33 C34 C39 2.2(5)
C33 C34 C35 C36 -1.5(6)
C39 C34 C35 C36 179.0(4)
C34 C35 C36 C37 1.0(6)
C34 C35 C36 C40 -179.2(4)
C35 C36 C37 C38 -0.4(5)
C40 C36 C37 C38 179.8(3)
C36 C37 C38 C33 0.4(5)
C36 C37 C38 C41 179.2(4)
C34 C33 C38 C37 -0.8(5)
C5 C33 C38 C37 177.8(3)
C34 C33 C38 C41 -179.7(4)
C5 C33 C38 C41 -1.0(5)
C11 C10 C42 C43 121.0(3)
C9 C10 C42 C43 -64.6(4)
C11 C10 C42 C47 -62.4(4)
C9 C10 C42 C47 111.9(3)
C47 C42 C43 C44 -0.8(5)
C10 C42 C43 C44 175.7(3)
C42 C43 C44 C45 1.1(5)
C42 C43 C44 C48 -175.9(3)
C43 C44 C45 C46 -0.4(5)
C48 C44 C45 C46 176.7(3)
C44 C45 C46 C47 -0.5(5)
C44 C45 C46 C52 179.0(3)
C45 C46 C47 C42 0.8(5)
C52 C46 C47 C42 -178.7(3)
C43 C42 C47 C46 -0.2(5)
C10 C42 C47 C46 -176.7(3)
C45 C44 C48 C49 -176.6(4)
C43 C44 C48 C49 0.4(6)
C45 C44 C48 C51 58.2(5)
C43 C44 C48 C51 -124.9(4)
C45 C44 C48 C50 -58.5(4)
C43 C44 C48 C50 118.4(4)
C47 C46 C52 C54 122.5(4)
C45 C46 C52 C54 -57.0(5)
C47 C46 C52 C53 -115.2(4)
C45 C46 C52 C53 65.3(5)
C47 C46 C52 C55 3.0(5)
C45 C46 C52 C55 -176.5(3)
C16 C15 C56 C57 86.2(5)
C14 C15 C56 C57 -90.4(5)
C16 C15 C56 C61 -93.1(4)
C14 C15 C56 C61 90.3(4)
C61 C56 C57 C58 -0.8(6)
C15 C56 C57 C58 179.9(4)
C61 C56 C57 C62 179.5(4)
C15 C56 C57 C62 0.2(7)
C56 C57 C58 C59 1.8(7)
C62 C57 C58 C59 -178.5(5)
C57 C58 C59 C60 -1.9(7)
C57 C58 C59 C63 177.9(4)
C58 C59 C60 C61 1.1(6)
C63 C59 C60 C61 -178.8(4)
C57 C56 C61 C60 0.0(5)
C15 C56 C61 C60 179.3(3)
C57 C56 C61 C64 179.8(4)
C15 C56 C61 C64 -0.9(5)
C59 C60 C61 C56 -0.1(6)
C59 C60 C61 C64 -180.0(4)
